data_7215660
loop_
_publ_author_name
'Yang, Jie'
'Lutz, Martin'
'Grzech, Anna'
'Mulder, Fokko M.'
'Dingemans, Theo J.'

_publ_section_title
;
 Copper-based coordination polymers from thiophene and furan
 dicarboxylates with high isosteric heats of hydrogen adsorption
;
_journal_issue 23
_journal_name_full CrystEngComm
_journal_page_first 5121
_journal_paper_doi 10.1039/c4ce00145a
_journal_volume 16
_journal_year 2014
_chemical_formula_moiety 'C18 H12 Cu3 O18'
_chemical_formula_sum 'C18 H12 Cu3 O18'
_chemical_formula_weight 706.90
_chemical_name_systematic
; 
 ? 
;
_space_group_IT_number 12
_symmetry_cell_setting monoclinic
_symmetry_space_group_name_Hall '-C 2y'
_symmetry_space_group_name_H-M 'C 1 2/m 1'
_atom_sites_solution_hydrogens geom
_atom_sites_solution_primary direct
_atom_sites_solution_secondary difmap
_audit_creation_method SHELXL-97
_cell_angle_alpha 90.00
_cell_angle_beta 92.396(3)
_cell_angle_gamma 90.00
_cell_formula_units_Z 4
_cell_length_a 18.9198(11)
_cell_length_b 18.8335(14)
_cell_length_c 12.6671(8)
_cell_measurement_reflns_used 13558
_cell_measurement_temperature 150(2)
_cell_measurement_theta_max 27.48
_cell_measurement_theta_min 1.53
_cell_volume 4509.7(5)
_computing_cell_refinement Peakref
_computing_data_collection Apex2
_computing_data_reduction 'Eval14, Twinabs, Squeeze'
_computing_structure_refinement 'SHELXL-97 (Sheldrick, 1997)'
_computing_structure_solution 'SHELXS-97 (Sheldrick, 1990)'
_diffrn_ambient_temperature 150(2)
_diffrn_measured_fraction_theta_full 1.000
_diffrn_measured_fraction_theta_max 1.000
_diffrn_measurement_device_type 'Bruker Kappa ApexII'
_diffrn_measurement_method '\f and \w scans'
_diffrn_radiation_monochromator graphite
_diffrn_radiation_source 'fine-focus sealed tube'
_diffrn_radiation_type MoK\a
_diffrn_radiation_wavelength 0.71073
_diffrn_reflns_av_R_equivalents 0.0395
_diffrn_reflns_av_sigmaI/netI 0.0168
_diffrn_reflns_limit_h_max 24
_diffrn_reflns_limit_h_min -24
_diffrn_reflns_limit_k_max 24
_diffrn_reflns_limit_k_min -24
_diffrn_reflns_limit_l_max 16
_diffrn_reflns_limit_l_min -16
_diffrn_reflns_number 75193
_diffrn_reflns_theta_full 27.49
_diffrn_reflns_theta_max 27.49
_diffrn_reflns_theta_min 1.53
_exptl_absorpt_coefficient_mu 1.449
_exptl_absorpt_correction_T_max 0.75
_exptl_absorpt_correction_T_min 0.65
_exptl_absorpt_correction_type multi-scan
_exptl_absorpt_process_details Twinabs-2008/4
_exptl_crystal_colour blue
_exptl_crystal_density_diffrn 1.041
_exptl_crystal_density_method 'not measured'
_exptl_crystal_description needle
_exptl_crystal_F_000 1404
_exptl_crystal_size_max 0.40
_exptl_crystal_size_mid 0.15
_exptl_crystal_size_min 0.14
_platon_squeeze_details
;
;
_refine_diff_density_max 2.389
_refine_diff_density_min -0.503
_refine_diff_density_rms 0.070
_refine_ls_extinction_method none
_refine_ls_goodness_of_fit_ref 1.040
_refine_ls_hydrogen_treatment constr
_refine_ls_matrix_type full
_refine_ls_number_parameters 181
_refine_ls_number_reflns 5351
_refine_ls_number_restraints 0
_refine_ls_restrained_S_all 1.040
_refine_ls_R_factor_all 0.0354
_refine_ls_R_factor_gt 0.0320
_refine_ls_shift/su_max 0.001
_refine_ls_shift/su_mean 0.000
_refine_ls_structure_factor_coef Fsqd
_refine_ls_weighting_details 'calc w=1/[\s^2^(Fo^2^)+(0.0398P)^2^+11.4856P] where P=(Fo^2^+2Fc^2^)/3'
_refine_ls_weighting_scheme calc
_refine_ls_wR_factor_gt 0.0835
_refine_ls_wR_factor_ref 0.0850
_reflns_number_gt 4804
_reflns_number_total 5351
_reflns_threshold_expression I>2\s(I)
_cod_data_source_file c4ce00145a2.cif
_cod_data_source_block l0109a
_cod_depositor_comments 'Adding full bibliography for 7215659--7215661.cif.'
_cod_original_sg_symbol_H-M 'C 2/m'
_cod_database_code 7215660

loop_
_symmetry_equiv_pos_as_xyz
'x, y, z'
'-x, y, -z'
'x+1/2, y+1/2, z'
'-x+1/2, y+1/2, -z'
'-x, -y, -z'
'x, -y, z'
'-x+1/2, -y+1/2, -z'
'x+1/2, -y+1/2, z'

loop_
_atom_site_label
_atom_site_type_symbol
_atom_site_fract_x
_atom_site_fract_y
_atom_site_fract_z
_atom_site_U_iso_or_equiv
_atom_site_adp_type
_atom_site_occupancy
_atom_site_symmetry_multiplicity
_atom_site_calc_flag
_atom_site_refinement_flags
Cu1 Cu -0.069511(17) 0.5000 0.48166(2) 0.01384(8) Uani 1 2 d S
Cu2 Cu 0.292126(12) 0.279211(12) 0.075686(18) 0.01451(7) Uani 1 1 d .
O1 O -0.18035(12) 0.5000 0.44729(18) 0.0338(6) Uani 1 2 d S
H1 H -0.2014 0.4625 0.4259 0.051 Uiso 1 1 d .
O2 O 0.35618(10) 0.32263(10) 0.20096(14) 0.0393(4) Uani 1 1 d .
H2A H 0.3410 0.3258 0.2635 0.059 Uiso 1 1 d .
H2B H 0.3826 0.3586 0.1910 0.059 Uiso 1 1 d .
O11 O -0.04581(7) 0.42496(8) 0.38024(11) 0.0210(3) Uani 1 1 d .
O21 O 0.07267(7) 0.42703(8) 0.40801(11) 0.0223(3) Uani 1 1 d .
O31 O 0.13219(8) 0.23541(8) 0.02453(12) 0.0240(3) Uani 1 1 d .
O41 O 0.20270(8) 0.28723(9) 0.15001(12) 0.0250(3) Uani 1 1 d .
O51 O 0.08870(7) 0.33552(8) 0.24797(11) 0.0199(3) Uani 1 1 d .
O12 O 0.30370(8) 0.18019(8) 0.12149(12) 0.0227(3) Uani 1 1 d .
O22 O 0.23266(8) 0.13080(8) -0.00610(12) 0.0244(3) Uani 1 1 d .
O52 O 0.26677(11) 0.0000 0.06249(15) 0.0183(4) Uani 1 2 d S
C11 C 0.01644(11) 0.40471(11) 0.36286(15) 0.0185(4) Uani 1 1 d .
C21 C 0.02250(11) 0.35042(11) 0.28031(16) 0.0199(4) Uani 1 1 d .
C31 C -0.02697(11) 0.31178(12) 0.22434(17) 0.0244(4) Uani 1 1 d .
H31 H -0.0766 0.3119 0.2327 0.029 Uiso 1 1 calc R
C41 C 0.01079(12) 0.27114(12) 0.15074(17) 0.0248(4) Uani 1 1 d .
H41 H -0.0088 0.2388 0.0999 0.030 Uiso 1 1 calc R
C51 C 0.08012(11) 0.28751(11) 0.16720(16) 0.0205(4) Uani 1 1 d .
C61 C 0.14372(11) 0.26823(11) 0.11023(16) 0.0200(4) Uani 1 1 d .
C12 C 0.27551(10) 0.12845(10) 0.07241(16) 0.0181(4) Uani 1 1 d .
C22 C 0.29657(11) 0.05763(11) 0.11194(16) 0.0199(4) Uani 1 1 d .
C32 C 0.34370(13) 0.03751(11) 0.18910(18) 0.0300(5) Uani 1 1 d .
H32 H 0.3714 0.0678 0.2344 0.036 Uiso 1 1 calc R

loop_
_atom_site_aniso_label
_atom_site_aniso_U_11
_atom_site_aniso_U_22
_atom_site_aniso_U_33
_atom_site_aniso_U_23
_atom_site_aniso_U_13
_atom_site_aniso_U_12
Cu1 0.01180(15) 0.01889(17) 0.01098(15) 0.000 0.00230(11) 0.000
Cu2 0.01597(12) 0.01299(12) 0.01447(12) -0.00350(8) -0.00064(8) 0.00330(8)
O1 0.0154(10) 0.0605(17) 0.0254(11) 0.000 -0.0011(9) 0.000
O2 0.0368(10) 0.0447(11) 0.0355(9) -0.0187(8) -0.0081(8) -0.0032(8)
O11 0.0183(7) 0.0258(7) 0.0190(7) -0.0057(6) 0.0007(5) 0.0052(6)
O21 0.0183(7) 0.0292(8) 0.0196(7) -0.0081(6) 0.0028(5) 0.0027(6)
O31 0.0221(7) 0.0292(8) 0.0210(7) -0.0084(6) 0.0057(6) 0.0027(6)
O41 0.0213(7) 0.0319(8) 0.0222(7) -0.0081(6) 0.0032(6) 0.0042(6)
O51 0.0181(7) 0.0229(7) 0.0190(7) -0.0070(6) 0.0043(5) 0.0030(6)
O12 0.0284(8) 0.0146(7) 0.0245(7) -0.0017(6) -0.0054(6) 0.0009(6)
O22 0.0300(8) 0.0156(7) 0.0268(8) -0.0011(6) -0.0088(6) 0.0036(6)
O52 0.0225(10) 0.0132(9) 0.0188(9) 0.000 -0.0029(8) 0.000
C11 0.0214(10) 0.0213(10) 0.0130(8) 0.0002(7) 0.0036(7) 0.0027(8)
C21 0.0184(9) 0.0227(10) 0.0189(9) -0.0026(8) 0.0052(7) 0.0036(8)
C31 0.0194(10) 0.0262(11) 0.0279(11) -0.0083(9) 0.0041(8) 0.0011(8)
C41 0.0224(10) 0.0271(11) 0.0249(11) -0.0092(9) 0.0034(8) -0.0017(8)
C51 0.0248(10) 0.0198(10) 0.0171(9) -0.0035(8) 0.0040(8) 0.0028(8)
C61 0.0233(10) 0.0181(9) 0.0190(9) -0.0005(8) 0.0052(8) 0.0045(8)
C12 0.0192(9) 0.0140(9) 0.0214(9) -0.0006(7) 0.0030(7) 0.0026(7)
C22 0.0251(10) 0.0141(9) 0.0203(9) -0.0008(8) -0.0012(8) -0.0007(8)
C32 0.0431(13) 0.0156(11) 0.0297(11) -0.0013(9) -0.0159(10) -0.0031(9)

loop_
_atom_type_symbol
_atom_type_description
_atom_type_scat_dispersion_real
_atom_type_scat_dispersion_imag
_atom_type_scat_source
C C 0.0033 0.0016 'International Tables Vol C Tables 4.2.6.8 and 6.1.1.4'
H H 0.0000 0.0000 'International Tables Vol C Tables 4.2.6.8 and 6.1.1.4'
Cu Cu 0.3201 1.2651 'International Tables Vol C Tables 4.2.6.8 and 6.1.1.4'
O O 0.0106 0.0060 'International Tables Vol C Tables 4.2.6.8 and 6.1.1.4'

loop_
_geom_angle_atom_site_label_1
_geom_angle_atom_site_label_2
_geom_angle_atom_site_label_3
_geom_angle
_geom_angle_site_symmetry_1
_geom_angle_site_symmetry_3
O21 Cu1 O21 88.88(9) 5_566 2_556
O21 Cu1 O11 88.66(6) 5_566 6_565
O21 Cu1 O11 168.28(6) 2_556 6_565
O21 Cu1 O11 168.28(6) 5_566 .
O21 Cu1 O11 88.66(6) 2_556 .
O11 Cu1 O11 91.43(9) 6_565 .
O21 Cu1 O1 94.98(6) 5_566 .
O21 Cu1 O1 94.98(6) 2_556 .
O11 Cu1 O1 96.65(6) 6_565 .
O11 Cu1 O1 96.65(6) . .
O21 Cu1 Cu1 86.26(4) 5_566 5_566
O21 Cu1 Cu1 86.26(4) 2_556 5_566
O11 Cu1 Cu1 82.15(4) 6_565 5_566
O11 Cu1 Cu1 82.15(4) . 5_566
O1 Cu1 Cu1 178.27(7) . 5_566
O22 Cu2 O12 167.72(6) 7 .
O22 Cu2 O31 89.87(7) 7 7
O12 Cu2 O31 89.00(7) . 7
O22 Cu2 O41 87.40(7) 7 .
O12 Cu2 O41 91.09(7) . .
O31 Cu2 O41 167.54(6) 7 .
O22 Cu2 O2 96.99(7) 7 .
O12 Cu2 O2 95.28(7) . .
O31 Cu2 O2 97.35(7) 7 .
O41 Cu2 O2 95.04(7) . .
O22 Cu2 Cu2 84.79(4) 7 7
O12 Cu2 Cu2 82.93(4) . 7
O31 Cu2 Cu2 84.73(5) 7 7
O41 Cu2 Cu2 82.92(5) . 7
O2 Cu2 Cu2 177.25(6) . 7
Cu1 O1 H1 120.8 . .
Cu2 O2 H2A 121.0 . .
Cu2 O2 H2B 121.0 . .
H2A O2 H2B 107.7 . .
C11 O11 Cu1 124.54(13) . .
C11 O21 Cu1 120.46(13) . 5_566
C61 O31 Cu2 121.25(14) . 7
C61 O41 Cu2 123.40(13) . .
C21 O51 C51 106.18(16) . .
C12 O12 Cu2 123.26(13) . .
C12 O22 Cu2 121.39(13) . 7
C22 O52 C22 105.5(2) . 6
O21 C11 O11 126.53(18) . .
O21 C11 C21 117.76(18) . .
O11 C11 C21 115.71(18) . .
C31 C21 O51 110.72(18) . .
C31 C21 C11 132.06(19) . .
O51 C21 C11 117.18(18) . .
C21 C31 C41 106.02(19) . .
C21 C31 H31 127.0 . .
C41 C31 H31 127.0 . .
C51 C41 C31 106.64(19) . .
C51 C41 H41 126.7 . .
C31 C41 H41 126.7 . .
C41 C51 O51 110.41(18) . .
C41 C51 C61 132.33(19) . .
O51 C51 C61 117.03(18) . .
O41 C61 O31 127.14(19) . .
O41 C61 C51 117.56(18) . .
O31 C61 C51 115.28(19) . .
O22 C12 O12 127.42(19) . .
O22 C12 C22 117.19(18) . .
O12 C12 C22 115.39(17) . .
C32 C22 O52 110.93(18) . .
C32 C22 C12 131.40(19) . .
O52 C22 C12 117.62(17) . .
C22 C32 C32 106.31(12) . 6
C22 C32 H32 126.8 . .
C32 C32 H32 126.8 6 .

loop_
_geom_bond_atom_site_label_1
_geom_bond_atom_site_label_2
_geom_bond_distance
_geom_bond_site_symmetry_2
Cu1 O21 1.9628(14) 5_566
Cu1 O21 1.9628(14) 2_556
Cu1 O11 1.9740(14) 6_565
Cu1 O11 1.9740(14) .
Cu1 O1 2.124(2) .
Cu1 Cu1 2.6518(6) 5_566
Cu2 O22 1.9583(15) 7
Cu2 O12 1.9626(15) .
Cu2 O31 1.9721(14) 7
Cu2 O41 1.9762(15) .
Cu2 O2 2.1201(17) .
Cu2 Cu2 2.6782(5) 7
O1 H1 0.8498 .
O2 H2A 0.8563 .
O2 H2B 0.8546 .
O11 C11 1.266(2) .
O21 C11 1.259(2) .
O21 Cu1 1.9629(14) 5_566
O31 C61 1.260(3) .
O31 Cu2 1.9722(14) 7
O41 C61 1.257(3) .
O51 C21 1.363(2) .
O51 C51 1.370(2) .
O12 C12 1.262(2) .
O22 C12 1.257(2) .
O22 Cu2 1.9582(15) 7
O52 C22 1.363(2) .
O52 C22 1.363(2) 6
C11 C21 1.470(3) .
C21 C31 1.361(3) .
C31 C41 1.422(3) .
C31 H31 0.9500 .
C41 C51 1.355(3) .
C41 H41 0.9500 .
C51 C61 1.474(3) .
C12 C22 1.474(3) .
C22 C32 1.349(3) .
C32 C32 1.413(4) 6
C32 H32 0.9500 .

loop_
_geom_torsion_atom_site_label_1
_geom_torsion_atom_site_label_2
_geom_torsion_atom_site_label_3
_geom_torsion_atom_site_label_4
_geom_torsion
_geom_torsion_site_symmetry_1
_geom_torsion_site_symmetry_4
O21 Cu1 O11 C11 -10.8(4) 5_566 .
O21 Cu1 O11 C11 -88.77(16) 2_556 .
O11 Cu1 O11 C11 79.51(17) 6_565 .
O1 Cu1 O11 C11 176.37(16) . .
Cu1 Cu1 O11 C11 -2.37(15) 5_566 .
O22 Cu2 O41 C61 83.05(17) 7 .
O12 Cu2 O41 C61 -84.76(17) . .
O31 Cu2 O41 C61 5.5(4) 7 .
O2 Cu2 O41 C61 179.85(17) . .
Cu2 Cu2 O41 C61 -2.01(16) 7 .
O22 Cu2 O12 C12 2.5(4) 7 .
O31 Cu2 O12 C12 -82.29(16) 7 .
O41 Cu2 O12 C12 85.25(17) . .
O2 Cu2 O12 C12 -179.58(16) . .
Cu2 Cu2 O12 C12 2.53(15) 7 .
Cu1 O21 C11 O11 0.5(3) 5_566 .
Cu1 O21 C11 C21 179.53(14) 5_566 .
Cu1 O11 C11 O21 1.9(3) . .
Cu1 O11 C11 C21 -177.14(13) . .
C51 O51 C21 C31 1.7(2) . .
C51 O51 C21 C11 -176.20(17) . .
O21 C11 C21 C31 173.5(2) . .
O11 C11 C21 C31 -7.4(3) . .
O21 C11 C21 O51 -9.2(3) . .
O11 C11 C21 O51 169.97(18) . .
O51 C21 C31 C41 -1.2(3) . .
C11 C21 C31 C41 176.3(2) . .
C21 C31 C41 C51 0.3(3) . .
C31 C41 C51 O51 0.8(3) . .
C31 C41 C51 C61 -173.4(2) . .
C21 O51 C51 C41 -1.5(2) . .
C21 O51 C51 C61 173.65(17) . .
Cu2 O41 C61 O31 7.7(3) . .
Cu2 O41 C61 C51 -170.54(14) . .
Cu2 O31 C61 O41 -9.8(3) 7 .
Cu2 O31 C61 C51 168.46(14) 7 .
C41 C51 C61 O41 -174.4(2) . .
O51 C51 C61 O41 11.8(3) . .
C41 C51 C61 O31 7.2(4) . .
O51 C51 C61 O31 -166.67(18) . .
Cu2 O22 C12 O12 5.6(3) 7 .
Cu2 O22 C12 C22 -173.56(14) 7 .
Cu2 O12 C12 O22 -5.7(3) . .
Cu2 O12 C12 C22 173.48(14) . .
C22 O52 C22 C32 0.4(3) 6 .
C22 O52 C22 C12 178.26(11) 6 .
O22 C12 C22 C32 175.6(2) . .
O12 C12 C22 C32 -3.6(4) . .
O22 C12 C22 O52 -1.7(3) . .
O12 C12 C22 O52 179.08(19) . .
O52 C22 C32 C32 -0.3(2) . 6
C12 C22 C32 C32 -177.7(2) . 6

loop_
_platon_squeeze_void_nr
_platon_squeeze_void_average_x
_platon_squeeze_void_average_y
_platon_squeeze_void_average_z
_platon_squeeze_void_volume
_platon_squeeze_void_count_electrons
_platon_squeeze_void_content
1 -0.002 -0.018 -0.050 2650 838 ' '
